data_4085823
loop_
_publ_author_name
'\<Skoch, Karel'
'C\'isa\<rov\'a, Ivana'
'\<St\<epni\<cka, Petr'

_publ_section_title
;
 Phosphinoferrocene Ureas: Synthesis, Structural Characterization, and
 Catalytic Use in Palladium-Catalyzed Cyanation of Aryl Bromides
;
_journal_issue 10
_journal_name_full Organometallics
_journal_page_first 1942
_journal_paper_doi 10.1021/acs.organomet.5b00197
_journal_volume 34
_journal_year 2015
_chemical_formula_moiety 'C30 H27 Fe N2 O P'
_chemical_formula_sum 'C30 H27 Fe N2 O P'
_chemical_formula_weight 518.36
_chemical_name_systematic
; 
 ? 
;
_space_group_IT_number 61
_symmetry_cell_setting orthorhombic
_symmetry_space_group_name_Hall '-P 2ac 2ab'
_symmetry_space_group_name_H-M 'P b c a'
_atom_sites_solution_hydrogens mixed
_atom_sites_solution_primary direct
_atom_sites_solution_secondary difmap
_audit_creation_method SHELXL-97
_cell_angle_alpha 90.00
_cell_angle_beta 90.00
_cell_angle_gamma 90.00
_cell_formula_units_Z 8
_cell_length_a 8.7368(3)
_cell_length_b 13.4194(4)
_cell_length_c 42.4097(12)
_cell_measurement_reflns_used 9954
_cell_measurement_temperature 150(2)
_cell_measurement_theta_max 27.37
_cell_measurement_theta_min 2.52
_cell_volume 4972.2(3)
_computing_cell_refinement 'SAINT V8.27B (Bruker AXS Inc., 2012)'
_computing_data_collection 'Bruker Instrument Service v2012.12.0.0'
_computing_data_reduction 'SAINT V8.27B (Bruker AXS Inc., 2012)'
_computing_molecular_graphics 'PLATON (Spek, 2003)'
_computing_publication_material 'PLATON (Spek, 2003)'
_computing_structure_refinement 'SHELXL-97 (Sheldrick, 2008)'
_computing_structure_solution 'SHELXS-97 (Sheldrick, 2008)'
_diffrn_ambient_temperature 150(2)
_diffrn_measured_fraction_theta_full 0.999
_diffrn_measured_fraction_theta_max 0.999
_diffrn_measurement_device_type 'Bruker APEX-II CCD'
_diffrn_measurement_method '\f and \w scans'
_diffrn_radiation_monochromator graphite
_diffrn_radiation_source 'fine-focus sealed tube'
_diffrn_radiation_type MoK\a
_diffrn_radiation_wavelength 0.71073
_diffrn_reflns_av_R_equivalents 0.0317
_diffrn_reflns_av_sigmaI/netI 0.0266
_diffrn_reflns_limit_h_max 11
_diffrn_reflns_limit_h_min -10
_diffrn_reflns_limit_k_max 17
_diffrn_reflns_limit_k_min -12
_diffrn_reflns_limit_l_max 54
_diffrn_reflns_limit_l_min -50
_diffrn_reflns_number 33693
_diffrn_reflns_theta_full 27.00
_diffrn_reflns_theta_max 27.00
_diffrn_reflns_theta_min 1.92
_exptl_absorpt_coefficient_mu 0.697
_exptl_absorpt_correction_T_max 0.902
_exptl_absorpt_correction_T_min 0.792
_exptl_absorpt_correction_type multi-scan
_exptl_absorpt_process_details 'SADABS V2012/1 (Bruker AXS Inc.)'
_exptl_crystal_colour orange
_exptl_crystal_density_diffrn 1.385
_exptl_crystal_density_method 'not measured'
_exptl_crystal_description plate
_exptl_crystal_F_000 2160
_exptl_crystal_size_max 0.35
_exptl_crystal_size_mid 0.28
_exptl_crystal_size_min 0.15
_refine_diff_density_max 0.356
_refine_diff_density_min -0.396
_refine_diff_density_rms 0.054
_refine_ls_extinction_method none
_refine_ls_goodness_of_fit_ref 1.084
_refine_ls_hydrogen_treatment constr
_refine_ls_matrix_type full
_refine_ls_number_parameters 316
_refine_ls_number_reflns 5408
_refine_ls_number_restraints 0
_refine_ls_restrained_S_all 1.084
_refine_ls_R_factor_all 0.0488
_refine_ls_R_factor_gt 0.0368
_refine_ls_shift/su_max 0.001
_refine_ls_shift/su_mean 0.000
_refine_ls_structure_factor_coef Fsqd
_refine_ls_weighting_details 'calc w=1/[\s^2^(Fo^2^)+(0.0245P)^2^+4.6749P] where P=(Fo^2^+2Fc^2^)/3'
_refine_ls_weighting_scheme calc
_refine_ls_wR_factor_gt 0.0758
_refine_ls_wR_factor_ref 0.0797
_reflns_number_gt 4500
_reflns_number_total 5408
_reflns_threshold_expression >2sigma(I)
_cod_data_source_file om5b00197_si_002.cif
_cod_data_source_block ks105
_cod_depositor_comments
;
The following automatic conversions were performed:
'_atom_site_symetry_multiplicity' tag replaced with
'_atom_site_symmetry_multiplicity' tag as specified in the
replacement file
'/usr/data/users/saulius/crontab/automatic-downloads/rss-feeds/ACS/lib/lists/replacement-tags.lst'.

Automatic conversion script
Id: cif_correct_tags 3376 2015-05-07 07:48:27Z andrius 

 Adding full bibliography for 4085821--4085828.cif.
;
_cod_database_code 4085823

loop_
_symmetry_equiv_pos_as_xyz
'x, y, z'
'x+1/2, -y+1/2, -z'
'-x, y+1/2, -z+1/2'
'-x+1/2, -y, z+1/2'
'-x, -y, -z'
'-x-1/2, y-1/2, z'
'x, -y-1/2, z-1/2'
'x-1/2, y, -z-1/2'

loop_
_atom_site_label
_atom_site_type_symbol
_atom_site_fract_x
_atom_site_fract_y
_atom_site_fract_z
_atom_site_U_iso_or_equiv
_atom_site_adp_type
_atom_site_occupancy
_atom_site_symmetry_multiplicity
_atom_site_calc_flag
_atom_site_refinement_flags
Fe Fe 0.62206(3) 0.126061(19) 0.140492(6) 0.01681(8) Uani 1 1 d .
P P 0.95168(6) 0.17090(4) 0.098144(13) 0.02272(12) Uani 1 1 d .
O O 0.86807(15) 0.14820(10) 0.22873(3) 0.0229(3) Uani 1 1 d .
N1 N 0.62365(19) 0.20470(12) 0.22554(4) 0.0208(4) Uani 1 1 d .
H1N H 0.5389 0.2072 0.2361 0.025 Uiso 1 1 d R
N2 N 0.68343(19) 0.09021(12) 0.26302(4) 0.0227(4) Uani 1 1 d .
H2N H 0.5798 0.1010 0.2686 0.027 Uiso 1 1 d R
C1 C 0.5655(2) 0.24021(13) 0.17013(4) 0.0174(4) Uani 1 1 d .
C2 C 0.4438(2) 0.17002(14) 0.16844(5) 0.0203(4) Uani 1 1 d .
H2 H 0.4018 0.1343 0.1857 0.024 Uiso 1 1 calc R
C3 C 0.3958(2) 0.16221(15) 0.13666(5) 0.0235(4) Uani 1 1 d .
H3 H 0.3168 0.1201 0.1289 0.028 Uiso 1 1 calc R
C4 C 0.4863(2) 0.22838(14) 0.11843(5) 0.0235(4) Uani 1 1 d .
H4 H 0.4781 0.2386 0.0963 0.028 Uiso 1 1 calc R
C5 C 0.5915(2) 0.27682(14) 0.13894(5) 0.0202(4) Uani 1 1 d .
H5 H 0.6658 0.3249 0.1330 0.024 Uiso 1 1 calc R
C6 C 0.8258(2) 0.08804(14) 0.11985(5) 0.0202(4) Uani 1 1 d .
C7 C 0.8312(2) 0.07515(15) 0.15342(5) 0.0239(4) Uani 1 1 d .
H7 H 0.9001 0.1077 0.1674 0.029 Uiso 1 1 calc R
C8 C 0.7167(3) 0.00574(15) 0.16232(5) 0.0285(5) Uani 1 1 d .
H8 H 0.6962 -0.0166 0.1831 0.034 Uiso 1 1 calc R
C9 C 0.6381(3) -0.02454(14) 0.13455(5) 0.0279(5) Uani 1 1 d .
H9 H 0.5553 -0.0703 0.1336 0.033 Uiso 1 1 calc R
C10 C 0.7048(2) 0.02550(14) 0.10846(5) 0.0226(4) Uani 1 1 d .
H10 H 0.6743 0.0187 0.0871 0.027 Uiso 1 1 calc R
C11 C 0.6477(2) 0.27314(14) 0.19950(5) 0.0210(4) Uani 1 1 d .
H11A H 0.7587 0.2780 0.1950 0.025 Uiso 1 1 calc R
H11B H 0.6109 0.3402 0.2056 0.025 Uiso 1 1 calc R
C12 C 1.1004(2) 0.08405(15) 0.08444(5) 0.0227(4) Uani 1 1 d .
C13 C 1.2138(2) 0.12138(17) 0.06432(5) 0.0287(5) Uani 1 1 d .
H13 H 1.2062 0.1878 0.0567 0.034 Uiso 1 1 calc R
C14 C 1.3369(3) 0.06299(19) 0.05535(5) 0.0352(6) Uani 1 1 d .
H14 H 1.4119 0.0892 0.0414 0.042 Uiso 1 1 calc R
C15 C 1.3511(3) -0.03346(18) 0.06660(5) 0.0338(5) Uani 1 1 d .
H15 H 1.4364 -0.0731 0.0607 0.041 Uiso 1 1 calc R
C16 C 1.2408(3) -0.07167(17) 0.08648(5) 0.0315(5) Uani 1 1 d .
H16 H 1.2501 -0.1378 0.0942 0.038 Uiso 1 1 calc R
C17 C 1.1155(2) -0.01337(16) 0.09525(5) 0.0274(5) Uani 1 1 d .
H17 H 1.0395 -0.0405 0.1088 0.033 Uiso 1 1 calc R
C18 C 0.8410(2) 0.18942(16) 0.06175(5) 0.0262(5) Uani 1 1 d .
C19 C 0.7559(3) 0.27666(18) 0.05878(6) 0.0386(6) Uani 1 1 d .
H19 H 0.7620 0.3262 0.0747 0.046 Uiso 1 1 calc R
C20 C 0.6619(3) 0.2921(2) 0.03270(7) 0.0544(8) Uani 1 1 d .
H20 H 0.6035 0.3516 0.0311 0.065 Uiso 1 1 calc R
C21 C 0.6534(3) 0.2217(3) 0.00936(7) 0.0549(8) Uani 1 1 d .
H21 H 0.5878 0.2318 -0.0082 0.066 Uiso 1 1 calc R
C22 C 0.7401(3) 0.1365(2) 0.01147(6) 0.0493(7) Uani 1 1 d .
H22 H 0.7366 0.0887 -0.0050 0.059 Uiso 1 1 calc R
C23 C 0.8327(3) 0.11964(19) 0.03760(5) 0.0365(6) Uani 1 1 d .
H23 H 0.8907 0.0599 0.0390 0.044 Uiso 1 1 calc R
C24 C 0.7341(2) 0.14740(14) 0.23821(4) 0.0177(4) Uani 1 1 d .
C25 C 0.7555(2) 0.00715(14) 0.27685(5) 0.0189(4) Uani 1 1 d .
C26 C 0.8803(2) -0.04174(14) 0.26377(5) 0.0225(4) Uani 1 1 d .
H26 H 0.9212 -0.0198 0.2442 0.027 Uiso 1 1 calc R
C27 C 0.9453(3) -0.12237(15) 0.27916(5) 0.0293(5) Uani 1 1 d .
H27 H 1.0323 -0.1543 0.2703 0.035 Uiso 1 1 calc R
C28 C 0.8854(3) -0.15702(16) 0.30727(6) 0.0326(5) Uani 1 1 d .
H28 H 0.9302 -0.2126 0.3176 0.039 Uiso 1 1 calc R
C29 C 0.7591(3) -0.10966(16) 0.32017(5) 0.0304(5) Uani 1 1 d .
H29 H 0.7164 -0.1333 0.3394 0.036 Uiso 1 1 calc R
C30 C 0.6949(2) -0.02832(15) 0.30524(5) 0.0260(5) Uani 1 1 d .
H30 H 0.6088 0.0039 0.3143 0.031 Uiso 1 1 calc R

loop_
_atom_site_aniso_label
_atom_site_aniso_U_11
_atom_site_aniso_U_22
_atom_site_aniso_U_33
_atom_site_aniso_U_23
_atom_site_aniso_U_13
_atom_site_aniso_U_12
Fe 0.01741(14) 0.01385(13) 0.01919(15) 0.00074(11) -0.00102(11) 0.00118(11)
P 0.0230(3) 0.0226(3) 0.0226(3) -0.0027(2) -0.0012(2) -0.0041(2)
O 0.0118(7) 0.0302(8) 0.0267(8) 0.0047(6) -0.0003(6) 0.0004(6)
N1 0.0137(8) 0.0293(9) 0.0194(8) 0.0012(7) 0.0023(7) 0.0051(7)
N2 0.0138(8) 0.0263(9) 0.0278(9) 0.0064(7) 0.0043(7) 0.0042(7)
C1 0.0154(9) 0.0141(9) 0.0226(10) -0.0013(7) 0.0003(8) 0.0037(7)
C2 0.0154(9) 0.0194(9) 0.0260(11) 0.0005(8) 0.0030(8) 0.0006(8)
C3 0.0170(10) 0.0207(10) 0.0328(12) -0.0018(8) -0.0069(9) 0.0011(8)
C4 0.0281(11) 0.0204(10) 0.0220(10) 0.0007(8) -0.0082(9) 0.0046(9)
C5 0.0225(10) 0.0137(9) 0.0245(10) 0.0031(8) -0.0022(8) 0.0007(8)
C6 0.0189(10) 0.0213(10) 0.0204(10) -0.0019(8) 0.0001(8) 0.0034(8)
C7 0.0237(11) 0.0253(10) 0.0226(10) 0.0000(8) -0.0018(9) 0.0100(9)
C8 0.0358(13) 0.0215(10) 0.0281(11) 0.0075(9) 0.0066(10) 0.0136(9)
C9 0.0301(12) 0.0131(9) 0.0405(13) -0.0011(9) 0.0072(10) 0.0028(9)
C10 0.0244(11) 0.0182(9) 0.0251(11) -0.0040(8) 0.0010(9) 0.0013(8)
C11 0.0222(11) 0.0181(9) 0.0229(10) -0.0006(8) -0.0026(8) 0.0009(8)
C12 0.0208(11) 0.0282(11) 0.0193(10) -0.0041(8) -0.0026(8) -0.0050(8)
C13 0.0271(12) 0.0363(12) 0.0227(11) 0.0019(9) -0.0015(9) -0.0092(10)
C14 0.0253(12) 0.0551(15) 0.0252(12) -0.0039(11) 0.0049(9) -0.0105(11)
C15 0.0222(12) 0.0450(14) 0.0342(13) -0.0140(11) 0.0015(10) -0.0004(10)
C16 0.0278(12) 0.0298(12) 0.0368(13) -0.0064(10) -0.0013(10) -0.0001(10)
C17 0.0241(11) 0.0270(11) 0.0311(12) -0.0033(9) 0.0041(9) -0.0054(9)
C18 0.0242(11) 0.0303(11) 0.0240(11) 0.0074(9) 0.0014(9) -0.0055(9)
C19 0.0473(15) 0.0329(13) 0.0356(13) 0.0129(11) 0.0014(12) 0.0006(11)
C20 0.0569(19) 0.0548(17) 0.0516(18) 0.0307(15) -0.0051(14) 0.0090(15)
C21 0.0450(17) 0.085(2) 0.0348(15) 0.0303(16) -0.0104(13) -0.0074(16)
C22 0.0487(16) 0.072(2) 0.0269(13) 0.0000(13) -0.0067(12) -0.0119(15)
C23 0.0365(14) 0.0445(14) 0.0284(12) -0.0012(11) -0.0037(10) -0.0019(11)
C24 0.0159(10) 0.0191(9) 0.0181(9) -0.0038(7) -0.0029(8) -0.0011(8)
C25 0.0152(9) 0.0193(9) 0.0222(10) -0.0033(8) -0.0056(8) -0.0025(8)
C26 0.0207(10) 0.0218(10) 0.0251(11) -0.0045(8) -0.0018(9) 0.0003(8)
C27 0.0254(11) 0.0230(11) 0.0394(13) -0.0066(10) -0.0063(10) 0.0038(9)
C28 0.0350(13) 0.0215(10) 0.0413(14) 0.0040(9) -0.0129(11) 0.0001(10)
C29 0.0335(12) 0.0276(11) 0.0301(12) 0.0059(9) -0.0048(10) -0.0074(10)
C30 0.0207(11) 0.0275(11) 0.0296(12) 0.0002(9) 0.0013(9) -0.0027(9)

loop_
_atom_type_symbol
_atom_type_description
_atom_type_scat_dispersion_real
_atom_type_scat_dispersion_imag
_atom_type_scat_source
C C 0.0033 0.0016 'International Tables Vol C Tables 4.2.6.8 and 6.1.1.4'
H H 0.0000 0.0000 'International Tables Vol C Tables 4.2.6.8 and 6.1.1.4'
N N 0.0061 0.0033 'International Tables Vol C Tables 4.2.6.8 and 6.1.1.4'
O O 0.0106 0.0060 'International Tables Vol C Tables 4.2.6.8 and 6.1.1.4'
P P 0.1023 0.0942 'International Tables Vol C Tables 4.2.6.8 and 6.1.1.4'
Fe Fe 0.3463 0.8444 'International Tables Vol C Tables 4.2.6.8 and 6.1.1.4'

loop_
_geom_angle_atom_site_label_1
_geom_angle_atom_site_label_2
_geom_angle_atom_site_label_3
_geom_angle
C7 Fe C8 40.85(9)
C7 Fe C9 68.76(9)
C8 Fe C9 40.83(9)
C7 Fe C4 151.01(9)
C8 Fe C4 167.81(9)
C9 Fe C4 130.48(9)
C7 Fe C5 117.43(8)
C8 Fe C5 148.57(9)
C9 Fe C5 170.40(8)
C4 Fe C5 40.79(8)
C7 Fe C1 107.72(8)
C8 Fe C1 114.40(8)
C9 Fe C1 146.63(8)
C4 Fe C1 68.73(8)
C5 Fe C1 40.97(8)
C7 Fe C3 167.06(8)
C8 Fe C3 128.15(9)
C9 Fe C3 106.97(9)
C4 Fe C3 40.64(8)
C5 Fe C3 68.62(8)
C1 Fe C3 68.70(8)
C7 Fe C2 128.86(8)
C8 Fe C2 105.95(8)
C9 Fe C2 114.18(8)
C4 Fe C2 68.22(8)
C5 Fe C2 68.47(8)
C1 Fe C2 40.74(8)
C3 Fe C2 40.53(8)
C7 Fe C10 68.83(8)
C8 Fe C10 68.62(8)
C9 Fe C10 40.63(8)
C4 Fe C10 110.15(8)
C5 Fe C10 132.71(8)
C1 Fe C10 171.32(8)
C3 Fe C10 116.47(8)
C2 Fe C10 147.58(8)
C7 Fe C6 41.23(8)
C8 Fe C6 69.13(8)
C9 Fe C6 68.96(8)
C4 Fe C6 118.47(8)
C5 Fe C6 110.29(8)
C1 Fe C6 131.31(8)
C3 Fe C6 150.06(8)
C2 Fe C6 169.07(8)
C10 Fe C6 40.99(8)
C6 P C18 100.95(9)
C6 P C12 101.55(9)
C18 P C12 101.07(10)
C24 N1 C11 124.17(17)
C24 N1 H1N 115.5
C11 N1 H1N 119.4
C24 N2 C25 128.06(17)
C24 N2 H2N 114.3
C25 N2 H2N 116.5
C2 C1 C5 107.42(17)
C2 C1 C11 126.40(17)
C5 C1 C11 126.14(17)
C2 C1 Fe 69.69(11)
C5 C1 Fe 69.50(10)
C11 C1 Fe 127.93(13)
C3 C2 C1 108.60(17)
C3 C2 Fe 69.67(11)
C1 C2 Fe 69.57(11)
C3 C2 H2 125.7
C1 C2 H2 125.7
Fe C2 H2 126.6
C2 C3 C4 107.90(17)
C2 C3 Fe 69.79(11)
C4 C3 Fe 69.65(11)
C2 C3 H3 126.1
C4 C3 H3 126.1
Fe C3 H3 126.1
C3 C4 C5 108.23(18)
C3 C4 Fe 69.70(11)
C5 C4 Fe 69.61(11)
C3 C4 H4 125.9
C5 C4 H4 125.9
Fe C4 H4 126.4
C4 C5 C1 107.85(17)
C4 C5 Fe 69.60(11)
C1 C5 Fe 69.53(10)
C4 C5 H5 126.1
C1 C5 H5 126.1
Fe C5 H5 126.4
C10 C6 C7 106.74(18)
C10 C6 P 129.40(15)
C7 C6 P 123.85(16)
C10 C6 Fe 69.44(11)
C7 C6 Fe 68.58(11)
P C6 Fe 126.21(10)
C8 C7 C6 108.65(19)
C8 C7 Fe 69.95(12)
C6 C7 Fe 70.19(11)
C8 C7 H7 125.7
C6 C7 H7 125.7
Fe C7 H7 125.8
C7 C8 C9 107.94(19)
C7 C8 Fe 69.20(11)
C9 C8 Fe 69.76(11)
C7 C8 H8 126.0
C9 C8 H8 126.0
Fe C8 H8 126.6
C10 C9 C8 108.19(19)
C10 C9 Fe 69.88(11)
C8 C9 Fe 69.41(11)
C10 C9 H9 125.9
C8 C9 H9 125.9
Fe C9 H9 126.4
C9 C10 C6 108.48(18)
C9 C10 Fe 69.49(11)
C6 C10 Fe 69.57(11)
C9 C10 H10 125.8
C6 C10 H10 125.8
Fe C10 H10 126.8
N1 C11 C1 112.02(16)
N1 C11 H11A 109.2
C1 C11 H11A 109.2
N1 C11 H11B 109.2
C1 C11 H11B 109.2
H11A C11 H11B 107.9
C17 C12 C13 118.0(2)
C17 C12 P 123.91(16)
C13 C12 P 117.75(16)
C14 C13 C12 121.0(2)
C14 C13 H13 119.5
C12 C13 H13 119.5
C13 C14 C15 120.3(2)
C13 C14 H14 119.9
C15 C14 H14 119.9
C16 C15 C14 119.7(2)
C16 C15 H15 120.1
C14 C15 H15 120.1
C15 C16 C17 120.2(2)
C15 C16 H16 119.9
C17 C16 H16 119.9
C12 C17 C16 120.9(2)
C12 C17 H17 119.6
C16 C17 H17 119.6
C23 C18 C19 118.2(2)
C23 C18 P 123.73(17)
C19 C18 P 118.06(18)
C18 C19 C20 120.7(3)
C18 C19 H19 119.6
C20 C19 H19 119.6
C21 C20 C19 120.2(3)
C21 C20 H20 119.9
C19 C20 H20 119.9
C20 C21 C22 119.8(3)
C20 C21 H21 120.1
C22 C21 H21 120.1
C21 C22 C23 120.5(3)
C21 C22 H22 119.8
C23 C22 H22 119.8
C18 C23 C22 120.6(2)
C18 C23 H23 119.7
C22 C23 H23 119.7
O C24 N1 122.90(18)
O C24 N2 123.89(17)
N1 C24 N2 113.19(17)
C26 C25 C30 118.70(19)
C26 C25 N2 123.97(18)
C30 C25 N2 117.32(18)
C27 C26 C25 120.2(2)
C27 C26 H26 119.9
C25 C26 H26 119.9
C28 C27 C26 120.9(2)
C28 C27 H27 119.6
C26 C27 H27 119.6
C27 C28 C29 119.2(2)
C27 C28 H28 120.4
C29 C28 H28 120.4
C30 C29 C28 120.3(2)
C30 C29 H29 119.9
C28 C29 H29 119.9
C29 C30 C25 120.7(2)
C29 C30 H30 119.7
C25 C30 H30 119.7

loop_
_geom_bond_atom_site_label_1
_geom_bond_atom_site_label_2
_geom_bond_distance
Fe C7 2.027(2)
Fe C8 2.037(2)
Fe C9 2.0414(19)
Fe C4 2.0416(19)
Fe C5 2.0417(18)
Fe C1 2.0422(18)
Fe C3 2.042(2)
Fe C2 2.0439(19)
Fe C10 2.0465(19)
Fe C6 2.048(2)
P C6 1.815(2)
P C18 1.838(2)
P C12 1.840(2)
O C24 1.238(2)
N1 C24 1.346(2)
N1 C11 1.452(2)
N1 H1N 0.8651
N2 C24 1.375(2)
N2 C25 1.408(2)
N2 H2N 0.9466
C1 C2 1.422(3)
C1 C5 1.429(3)
C1 C11 1.504(3)
C2 C3 1.415(3)
C2 H2 0.9500
C3 C4 1.418(3)
C3 H3 0.9500
C4 C5 1.423(3)
C4 H4 0.9500
C5 H5 0.9500
C6 C10 1.434(3)
C6 C7 1.435(3)
C7 C8 1.418(3)
C7 H7 0.9500
C8 C9 1.422(3)
C8 H8 0.9500
C9 C10 1.419(3)
C9 H9 0.9500
C10 H10 0.9500
C11 H11A 0.9900
C11 H11B 0.9900
C12 C17 1.392(3)
C12 C13 1.400(3)
C13 C14 1.384(3)
C13 H13 0.9500
C14 C15 1.385(3)
C14 H14 0.9500
C15 C16 1.379(3)
C15 H15 0.9500
C16 C17 1.396(3)
C16 H16 0.9500
C17 H17 0.9500
C18 C23 1.390(3)
C18 C19 1.393(3)
C19 C20 1.393(4)
C19 H19 0.9500
C20 C21 1.370(4)
C20 H20 0.9500
C21 C22 1.375(4)
C21 H21 0.9500
C22 C23 1.391(3)
C22 H22 0.9500
C23 H23 0.9500
C25 C26 1.388(3)
C25 C30 1.398(3)
C26 C27 1.386(3)
C26 H26 0.9500
C27 C28 1.383(3)
C27 H27 0.9500
C28 C29 1.386(3)
C28 H28 0.9500
C29 C30 1.381(3)
C29 H29 0.9500
C30 H30 0.9500

loop_
_geom_torsion_atom_site_label_1
_geom_torsion_atom_site_label_2
_geom_torsion_atom_site_label_3
_geom_torsion_atom_site_label_4
_geom_torsion
C5 C1 C2 C3 0.6(2)
C11 C1 C2 C3 178.31(18)
C1 C2 C3 C4 -0.6(2)
C2 C3 C4 C5 0.4(2)
C3 C4 C5 C1 0.0(2)
C2 C1 C5 C4 -0.4(2)
C11 C1 C5 C4 -178.07(18)
C18 P C6 C10 20.1(2)
C12 P C6 C10 -83.69(19)
C18 P C6 C7 -158.95(17)
C12 P C6 C7 97.21(17)
C10 C6 C7 C8 0.4(2)
P C6 C7 C8 179.66(14)
P C6 C7 Fe 120.07(15)
C6 C7 C8 C9 -0.5(2)
C7 C8 C9 C10 0.5(2)
C8 C9 C10 C6 -0.2(2)
C7 C6 C10 C9 -0.1(2)
P C6 C10 C9 -179.32(15)
C24 N1 C11 C1 112.6(2)
C2 C1 C11 N1 17.6(3)
C5 C1 C11 N1 -165.09(17)
Fe C1 C11 N1 -74.0(2)
C6 P C12 C17 -11.4(2)
C18 P C12 C17 -115.15(18)
C6 P C12 C13 175.12(16)
C18 P C12 C13 71.37(17)
C17 C12 C13 C14 0.3(3)
P C12 C13 C14 174.12(17)
C12 C13 C14 C15 -1.0(3)
C13 C14 C15 C16 0.9(3)
C14 C15 C16 C17 -0.1(3)
C13 C12 C17 C16 0.6(3)
P C12 C17 C16 -172.90(16)
C15 C16 C17 C12 -0.7(3)
C6 P C18 C23 -77.5(2)
C12 P C18 C23 26.7(2)
C6 P C18 C19 99.84(18)
C12 P C18 C19 -155.94(18)
C23 C18 C19 C20 1.7(4)
P C18 C19 C20 -175.8(2)
C18 C19 C20 C21 -0.8(4)
C19 C20 C21 C22 -1.1(4)
C20 C21 C22 C23 2.0(4)
C19 C18 C23 C22 -0.8(3)
P C18 C23 C22 176.54(19)
C21 C22 C23 C18 -1.0(4)
C11 N1 C24 O 0.3(3)
C11 N1 C24 N2 178.86(17)
C25 N2 C24 O -17.2(3)
C25 N2 C24 N1 164.21(18)
C24 N2 C25 C26 -11.8(3)
C24 N2 C25 C30 169.22(19)
C30 C25 C26 C27 -1.7(3)
N2 C25 C26 C27 179.29(19)
C25 C26 C27 C28 1.6(3)
C26 C27 C28 C29 -0.4(3)
C27 C28 C29 C30 -0.6(3)
C28 C29 C30 C25 0.4(3)
C26 C25 C30 C29 0.7(3)
N2 C25 C30 C29 179.80(19)
